data_7120701
loop_
_publ_author_name
'Belyaev, Andrey'
'Chen, Yi-Ting'
'Su, Shih-Hao'
'Tseng, Yu-Jui'
'Karttunen, Antti J.'
'Tunik, Sergey P.'
'Chou, Pi-Tai'
'Koshevoy, Igor O.'

_publ_section_title
;
 Copper-mediated phospha-annulation to attain water-soluble polycyclic
 luminophores
;
_journal_name_full 'Chem. Commun.'
_journal_paper_doi 10.1039/C7CC06882D
_journal_year 2017
_chemical_formula_moiety 'C52 H42 P2, 2(I)'
_chemical_formula_sum 'C52 H42 I2 P2'
_chemical_formula_weight 982.59
_chemical_name_systematic
;
 ?
;
_space_group_crystal_system orthorhombic
_space_group_IT_number 56
_space_group_name_Hall '-P 2ab 2ac'
_space_group_name_H-M_alt 'P c c n'
_symmetry_space_group_name_Hall '-P 2ab 2ac'
_symmetry_space_group_name_H-M 'P c c n'
_atom_sites_solution_hydrogens geom
_audit_creation_method SHELXL-2016/6
_audit_update_record
;
2017-07-24 deposited with the CCDC.
2017-09-14 downloaded from the CCDC.
;
_cell_angle_alpha 90
_cell_angle_beta 90
_cell_angle_gamma 90
_cell_formula_units_Z 4
_cell_length_a 25.6523(9)
_cell_length_b 12.2403(5)
_cell_length_c 13.5209(5)
_cell_measurement_reflns_used 9947
_cell_measurement_temperature 150(2)
_cell_measurement_theta_max 34.23
_cell_measurement_theta_min 2.38
_cell_volume 4245.5(3)
_computing_cell_refinement 'SAINT (Bruker AXS, 2009)'
_computing_data_collection 'APEX2 (Bruker AXS, 2010)'
_computing_data_reduction 'SAINT (Bruker AXS, 2009)'
_computing_molecular_graphics 'Diamond v.4.03 (Brandenburg, 2014)'
_computing_publication_material 'SHELXL-2016 (Sheldrick, 2016)'
_computing_structure_refinement 'SHELXL-2016/6 (Sheldrick, 2016)'
_computing_structure_solution 'SHELXS-2016/6 (Sheldrick, 2016)'
_diffrn_ambient_temperature 150(2)
_diffrn_detector_area_resol_mean 16
_diffrn_measured_fraction_theta_full 1.000
_diffrn_measured_fraction_theta_max 0.999
_diffrn_measurement_device '62mm x 62mm CCD camera on \k-goniostat'
_diffrn_measurement_device_type 'Bruker KAPPA APEX II DUO CCD'
_diffrn_measurement_method '\f scans and \w scans with \k offset'
_diffrn_radiation_type MoK\a
_diffrn_radiation_wavelength 0.71073
_diffrn_reflns_av_R_equivalents 0.0256
_diffrn_reflns_av_unetI/netI 0.0196
_diffrn_reflns_Laue_measured_fraction_full 1.000
_diffrn_reflns_Laue_measured_fraction_max 0.999
_diffrn_reflns_limit_h_max 40
_diffrn_reflns_limit_h_min -32
_diffrn_reflns_limit_k_max 16
_diffrn_reflns_limit_k_min -19
_diffrn_reflns_limit_l_max 21
_diffrn_reflns_limit_l_min -21
_diffrn_reflns_number 48631
_diffrn_reflns_point_group_measured_fraction_full 1.000
_diffrn_reflns_point_group_measured_fraction_max 0.999
_diffrn_reflns_theta_full 25.242
_diffrn_reflns_theta_max 34.380
_diffrn_reflns_theta_min 1.588
_diffrn_source 'fine-focus sealed tube'
_exptl_absorpt_coefficient_mu 1.593
_exptl_absorpt_correction_T_max 0.878
_exptl_absorpt_correction_T_min 0.764
_exptl_absorpt_correction_type multi-scan
_exptl_absorpt_process_details
;
CrysAlisPro, Agilent Technologies,
Version 1.171.36.32 (release 02-08-2013 CrysAlis171 .NET)
(compiled Aug  2 2013,16:46:58)
Empirical absorption correction using spherical harmonics,
 implemented in SCALE3 ABSPACK scaling algorithm.
;
_exptl_crystal_colour colourless
_exptl_crystal_density_diffrn 1.537
_exptl_crystal_description block
_exptl_crystal_F_000 1960
_exptl_crystal_preparation Luminescent
_exptl_crystal_size_max 0.169
_exptl_crystal_size_mid 0.082
_exptl_crystal_size_min 0.082
_refine_diff_density_max 1.219
_refine_diff_density_min -1.222
_refine_diff_density_rms 0.085
_refine_ls_extinction_method none
_refine_ls_goodness_of_fit_ref 1.112
_refine_ls_hydrogen_treatment constr
_refine_ls_matrix_type full
_refine_ls_number_parameters 253
_refine_ls_number_reflns 8910
_refine_ls_number_restraints 0
_refine_ls_restrained_S_all 1.112
_refine_ls_R_factor_all 0.0463
_refine_ls_R_factor_gt 0.0340
_refine_ls_shift/su_max 0.004
_refine_ls_shift/su_mean 0.001
_refine_ls_structure_factor_coef Fsqd
_refine_ls_weighting_details 'w=1/[\s^2^(Fo^2^)+(0.0307P)^2^+3.1403P] where P=(Fo^2^+2Fc^2^)/3'
_refine_ls_weighting_scheme calc
_refine_ls_wR_factor_gt 0.0734
_refine_ls_wR_factor_ref 0.0772
_reflns_Friedel_coverage 0.000
_reflns_number_gt 7321
_reflns_number_total 8910
_reflns_threshold_expression 'I > 2\s(I)'
_cod_data_source_file c7cc06882d2.cif
_cod_data_source_block 2
_cod_database_code 7120701
_shelx_shelxl_version_number 2016/6
_shelx_space_group_comment
;
The symmetry employed for this shelxl refinement is uniquely defined
by the following loop, which should always be used as a source of
symmetry information in preference to the above space-group names.
They are only intended as comments.
;
_shelx_estimated_absorpt_t_min 0.775
_shelx_estimated_absorpt_t_max 0.880
_shelxl_version_number 2013-4

loop_
_space_group_symop_operation_xyz
'x, y, z'
'x+1/2, -y, -z+1/2'
'-x, y+1/2, -z+1/2'
'-x+1/2, -y+1/2, z'
'-x, -y, -z'
'-x-1/2, y, z-1/2'
'x, -y-1/2, z-1/2'
'x-1/2, y-1/2, -z'

loop_
_atom_site_label
_atom_site_type_symbol
_atom_site_fract_x
_atom_site_fract_y
_atom_site_fract_z
_atom_site_U_iso_or_equiv
_atom_site_adp_type
_atom_site_occupancy
_atom_site_site_symmetry_order
_atom_site_calc_flag
_atom_site_refinement_flags_posn
_atom_site_refinement_flags_adp
C1 C 0.44571(5) 0.97926(13) -0.00893(10) 0.0148(2) Uani 1 1 d . .
C2 C 0.46424(5) 1.08753(13) -0.00957(11) 0.0151(2) Uani 1 1 d . .
C3 C 0.43048(6) 1.17934(14) -0.02294(12) 0.0198(3) Uani 1 1 d . .
H3 H 0.3943 1.1671 -0.0333 0.024 Uiso 1 1 calc R U
C4 C 0.44870(7) 1.28386(14) -0.02126(13) 0.0229(3) Uani 1 1 d . .
H4 H 0.4252 1.3432 -0.0295 0.027 Uiso 1 1 calc R U
C5 C 0.49723(7) 0.69555(14) 0.00719(13) 0.0217(3) Uani 1 1 d . .
H5 H 0.4848 0.6225 0.0049 0.026 Uiso 1 1 calc R U
C6 C 0.46327(6) 0.78019(13) -0.00295(12) 0.0186(3) Uani 1 1 d . .
H6 H 0.4272 0.7652 -0.0112 0.022 Uiso 1 1 calc R U
C7 C 0.48073(5) 0.89144(13) -0.00143(11) 0.0152(2) Uani 1 1 d . .
C8 C 0.38864(5) 0.95668(13) -0.02388(11) 0.0157(2) Uani 1 1 d . .
C9 C 0.37161(6) 0.94460(15) -0.12154(12) 0.0208(3) Uani 1 1 d . .
H9 H 0.3963 0.9507 -0.1737 0.025 Uiso 1 1 calc R U
C10 C 0.31967(6) 0.92398(15) -0.14477(13) 0.0226(3) Uani 1 1 d . .
H10 H 0.3094 0.9157 -0.2118 0.027 Uiso 1 1 calc R U
C11 C 0.28304(7) 0.91560(17) -0.06992(14) 0.0272(4) Uani 1 1 d . .
H11 H 0.2474 0.9025 -0.0853 0.033 Uiso 1 1 calc R U
C12 C 0.29878(6) 0.92646(17) 0.02752(13) 0.0259(4) Uani 1 1 d . .
H12 H 0.2737 0.9206 0.0789 0.031 Uiso 1 1 calc R U
C13 C 0.35113(6) 0.94601(14) 0.05163(12) 0.0184(3) Uani 1 1 d . .
C14 C 0.32540(7) 0.84528(15) 0.24054(13) 0.0249(3) Uani 1 1 d . .
H14A H 0.2886 0.8522 0.2218 0.037 Uiso 1 1 calc R U
H14B H 0.3287 0.8509 0.3126 0.037 Uiso 1 1 calc R U
H14C H 0.3387 0.7743 0.2186 0.037 Uiso 1 1 calc R U
C15 C 0.42861(6) 0.93430(13) 0.22103(11) 0.0173(3) Uani 1 1 d . .
C16 C 0.44959(7) 0.82959(14) 0.22666(13) 0.0237(3) Uani 1 1 d . .
H16 H 0.4293 0.7677 0.2088 0.028 Uiso 1 1 calc R U
C17 C 0.50071(8) 0.81719(16) 0.25888(15) 0.0302(4) Uani 1 1 d . .
H17 H 0.5155 0.7461 0.2626 0.036 Uiso 1 1 calc R U
C18 C 0.53042(7) 0.90678(17) 0.28565(13) 0.0262(4) Uani 1 1 d . .
H18 H 0.5654 0.8970 0.3070 0.031 Uiso 1 1 calc R U
C19 C 0.50924(7) 1.01055(16) 0.28131(14) 0.0251(3) Uani 1 1 d . .
H19 H 0.5295 1.0721 0.3003 0.030 Uiso 1 1 calc R U
C20 C 0.45815(6) 1.02451(14) 0.24902(14) 0.0230(3) Uani 1 1 d . .
H20 H 0.4434 1.0957 0.2461 0.028 Uiso 1 1 calc R U
C21 C 0.34018(6) 1.08126(14) 0.23002(13) 0.0205(3) Uani 1 1 d . .
C22 C 0.33397(8) 1.17199(17) 0.16891(17) 0.0340(4) Uani 1 1 d . .
H22 H 0.3385 1.1651 0.0995 0.041 Uiso 1 1 calc R U
C23 C 0.32107(9) 1.27281(19) 0.2100(2) 0.0445(6) Uani 1 1 d . .
H23 H 0.3180 1.3355 0.1690 0.053 Uiso 1 1 calc R U
C24 C 0.31285(8) 1.28137(19) 0.3107(2) 0.0424(6) Uani 1 1 d . .
H24 H 0.3036 1.3500 0.3385 0.051 Uiso 1 1 calc R U
C25 C 0.31792(8) 1.1912(2) 0.37119(18) 0.0370(5) Uani 1 1 d . .
H25 H 0.3116 1.1978 0.4401 0.044 Uiso 1 1 calc R U
C26 C 0.33218(7) 1.09145(16) 0.33197(14) 0.0264(3) Uani 1 1 d . .
H26 H 0.3365 1.0300 0.3740 0.032 Uiso 1 1 calc R U
P1 P 0.36241(2) 0.95259(4) 0.18312(3) 0.01626(7) Uani 1 1 d . .
I1 I 0.35220(2) 0.57804(2) 0.07383(2) 0.02519(4) Uani 1 1 d . .

loop_
_atom_site_aniso_label
_atom_site_aniso_U_11
_atom_site_aniso_U_22
_atom_site_aniso_U_33
_atom_site_aniso_U_23
_atom_site_aniso_U_13
_atom_site_aniso_U_12
C1 0.0102(5) 0.0203(7) 0.0140(6) 0.0021(5) 0.0013(4) -0.0014(5)
C2 0.0110(5) 0.0188(7) 0.0153(6) 0.0023(5) 0.0022(4) 0.0003(5)
C3 0.0131(6) 0.0233(8) 0.0231(7) 0.0026(6) 0.0010(5) 0.0017(5)
C4 0.0195(7) 0.0218(8) 0.0274(8) 0.0020(6) 0.0002(6) 0.0048(6)
C5 0.0231(7) 0.0182(7) 0.0239(7) -0.0005(6) 0.0009(6) -0.0015(6)
C6 0.0153(6) 0.0215(8) 0.0190(6) -0.0006(5) 0.0016(5) -0.0027(5)
C7 0.0116(5) 0.0196(7) 0.0145(6) 0.0013(5) 0.0018(4) -0.0008(5)
C8 0.0109(5) 0.0192(7) 0.0171(6) 0.0015(5) 0.0007(4) -0.0012(5)
C9 0.0168(6) 0.0277(8) 0.0177(6) 0.0011(6) 0.0010(5) -0.0010(6)
C10 0.0175(7) 0.0295(9) 0.0208(7) -0.0019(6) -0.0041(5) -0.0013(6)
C11 0.0135(6) 0.0408(11) 0.0273(8) -0.0002(7) -0.0037(6) -0.0041(6)
C12 0.0103(6) 0.0433(11) 0.0241(7) 0.0007(7) 0.0016(5) -0.0037(6)
C13 0.0117(6) 0.0251(8) 0.0186(6) 0.0011(5) 0.0011(5) -0.0016(5)
C14 0.0254(8) 0.0229(8) 0.0263(8) 0.0002(6) 0.0084(6) -0.0052(6)
C15 0.0169(6) 0.0201(7) 0.0149(6) 0.0011(5) 0.0005(5) 0.0010(5)
C16 0.0264(8) 0.0192(8) 0.0255(8) -0.0013(6) -0.0028(6) 0.0029(6)
C17 0.0288(9) 0.0250(9) 0.0368(10) 0.0022(7) -0.0060(7) 0.0089(7)
C18 0.0201(7) 0.0368(10) 0.0216(7) 0.0039(7) -0.0026(6) 0.0045(7)
C19 0.0186(7) 0.0280(9) 0.0287(8) -0.0016(7) -0.0005(6) -0.0029(6)
C20 0.0180(7) 0.0189(8) 0.0322(8) 0.0000(6) 0.0002(6) -0.0007(6)
C21 0.0150(6) 0.0193(7) 0.0272(7) 0.0006(6) 0.0024(5) -0.0005(5)
C22 0.0340(10) 0.0260(10) 0.0421(11) 0.0098(8) 0.0126(8) 0.0056(8)
C23 0.0335(11) 0.0241(10) 0.0759(18) 0.0097(10) 0.0130(11) 0.0044(8)
C24 0.0234(9) 0.0256(10) 0.0783(18) -0.0180(10) 0.0012(10) -0.0011(7)
C25 0.0269(9) 0.0395(12) 0.0445(12) -0.0207(9) -0.0037(8) 0.0016(8)
C26 0.0231(8) 0.0289(10) 0.0272(8) -0.0080(7) -0.0032(6) 0.0016(7)
P1 0.01396(15) 0.01805(18) 0.01676(16) 0.00141(13) 0.00262(13) -0.00124(13)
I1 0.02094(5) 0.03099(6) 0.02365(5) -0.00230(4) -0.00209(4) -0.00361(4)

loop_
_atom_type_symbol
_atom_type_description
_atom_type_scat_dispersion_real
_atom_type_scat_dispersion_imag
_atom_type_scat_source
C C 0.0033 0.0016 'International Tables Vol C Tables 4.2.6.8 and 6.1.1.4'
H H 0.0000 0.0000 'International Tables Vol C Tables 4.2.6.8 and 6.1.1.4'
P P 0.1023 0.0942 'International Tables Vol C Tables 4.2.6.8 and 6.1.1.4'
I I -0.4742 1.8119 'International Tables Vol C Tables 4.2.6.8 and 6.1.1.4'

loop_
_geom_angle_atom_site_label_1
_geom_angle_atom_site_label_2
_geom_angle_atom_site_label_3
_geom_angle
_geom_angle_site_symmetry_1
_geom_angle_site_symmetry_3
C7 C1 C2 120.32(13) . .
C7 C1 C8 119.46(14) . .
C2 C1 C8 120.07(13) . .
C1 C2 C3 122.40(13) . .
C1 C2 C7 119.85(13) . 5_675
C3 C2 C7 117.74(14) . 5_675
C4 C3 C2 121.87(14) . .
C4 C3 H3 119.1 . .
C2 C3 H3 119.1 . .
C3 C4 C5 120.21(15) . 5_675
C3 C4 H4 119.9 . .
C5 C4 H4 119.9 5_675 .
C6 C5 C4 120.19(16) . 5_675
C6 C5 H5 119.9 . .
C4 C5 H5 119.9 5_675 .
C5 C6 C7 121.46(14) . .
C5 C6 H6 119.3 . .
C7 C6 H6 119.3 . .
C1 C7 C6 121.74(13) . .
C1 C7 C2 119.79(14) . 5_675
C6 C7 C2 118.46(14) . 5_675
C9 C8 C13 117.45(13) . .
C9 C8 C1 116.78(13) . .
C13 C8 C1 125.77(13) . .
C10 C9 C8 122.09(15) . .
C10 C9 H9 119.0 . .
C8 C9 H9 119.0 . .
C11 C10 C9 119.86(15) . .
C11 C10 H10 120.1 . .
C9 C10 H10 120.1 . .
C12 C11 C10 119.38(15) . .
C12 C11 H11 120.3 . .
C10 C11 H11 120.3 . .
C11 C12 C13 121.13(15) . .
C11 C12 H12 119.4 . .
C13 C12 H12 119.4 . .
C12 C13 C8 120.08(15) . .
C12 C13 P1 112.99(12) . .
C8 C13 P1 126.92(11) . .
P1 C14 H14A 109.5 . .
P1 C14 H14B 109.5 . .
H14A C14 H14B 109.5 . .
P1 C14 H14C 109.5 . .
H14A C14 H14C 109.5 . .
H14B C14 H14C 109.5 . .
C20 C15 C16 120.33(15) . .
C20 C15 P1 119.72(12) . .
C16 C15 P1 119.88(13) . .
C17 C16 C15 118.85(17) . .
C17 C16 H16 120.6 . .
C15 C16 H16 120.6 . .
C18 C17 C16 121.00(17) . .
C18 C17 H17 119.5 . .
C16 C17 H17 119.5 . .
C19 C18 C17 120.02(16) . .
C19 C18 H18 120.0 . .
C17 C18 H18 120.0 . .
C18 C19 C20 119.75(17) . .
C18 C19 H19 120.1 . .
C20 C19 H19 120.1 . .
C19 C20 C15 120.03(16) . .
C19 C20 H20 120.0 . .
C15 C20 H20 120.0 . .
C22 C21 C26 119.76(17) . .
C22 C21 P1 121.83(15) . .
C26 C21 P1 118.29(14) . .
C23 C22 C21 119.8(2) . .
C23 C22 H22 120.1 . .
C21 C22 H22 120.1 . .
C24 C23 C22 119.8(2) . .
C24 C23 H23 120.1 . .
C22 C23 H23 120.1 . .
C25 C24 C23 120.6(2) . .
C25 C24 H24 119.7 . .
C23 C24 H24 119.7 . .
C26 C25 C24 120.3(2) . .
C26 C25 H25 119.8 . .
C24 C25 H25 119.8 . .
C25 C26 C21 119.7(2) . .
C25 C26 H26 120.1 . .
C21 C26 H26 120.1 . .
C15 P1 C21 108.12(8) . .
C15 P1 C14 106.64(8) . .
C21 P1 C14 108.75(8) . .
C15 P1 C13 115.44(7) . .
C21 P1 C13 109.71(8) . .
C14 P1 C13 107.97(8) . .

loop_
_geom_bond_atom_site_label_1
_geom_bond_atom_site_label_2
_geom_bond_distance
_geom_bond_site_symmetry_2
C1 C7 1.405(2) .
C1 C2 1.408(2) .
C1 C8 1.503(2) .
C2 C3 1.430(2) .
C2 C7 1.443(2) 5_675
C3 C4 1.362(2) .
C3 H3 0.9500 .
C4 C5 1.422(2) 5_675
C4 H4 0.9500 .
C5 C6 1.361(2) .
C5 C4 1.422(2) 5_675
C5 H5 0.9500 .
C6 C7 1.434(2) .
C6 H6 0.9500 .
C7 C2 1.443(2) 5_675
C8 C9 1.399(2) .
C8 C13 1.409(2) .
C9 C10 1.392(2) .
C9 H9 0.9500 .
C10 C11 1.385(2) .
C10 H10 0.9500 .
C11 C12 1.384(3) .
C11 H11 0.9500 .
C12 C13 1.403(2) .
C12 H12 0.9500 .
C13 P1 1.8030(16) .
C14 P1 1.7972(17) .
C14 H14A 0.9800 .
C14 H14B 0.9800 .
C14 H14C 0.9800 .
C15 C20 1.392(2) .
C15 C16 1.392(2) .
C15 P1 1.7879(16) .
C16 C17 1.390(3) .
C16 H16 0.9500 .
C17 C18 1.384(3) .
C17 H17 0.9500 .
C18 C19 1.383(3) .
C18 H18 0.9500 .
C19 C20 1.392(2) .
C19 H19 0.9500 .
C20 H20 0.9500 .
C21 C22 1.393(3) .
C21 C26 1.399(3) .
C21 P1 1.7910(17) .
C22 C23 1.393(3) .
C22 H22 0.9500 .
C23 C24 1.381(4) .
C23 H23 0.9500 .
C24 C25 1.380(4) .
C24 H24 0.9500 .
C25 C26 1.381(3) .
C25 H25 0.9500 .
C26 H26 0.9500 .
